data_2005017
loop_
_publ_author_name
'Lorenzo Luis, P. A.'
'Martin-Zarza, P.'
'Gili, P.'
'Ruiz-P\'erez, C.'
'Hern\'andez-Molina, M.'
'Solans, X.'

_publ_section_title
;
 Five New Chlorochromates of Organic Bases
;
_journal_issue 6
_journal_name_full 'Acta Crystallographica Section C'
_journal_page_first 1441
_journal_page_last 1448
_journal_paper_doi 10.1107/S0108270196000637
_journal_volume 52
_journal_year 1996
_chemical_formula_iupac '(C2 H10 N2) (Cl) [Cr O3 Cl]'
_chemical_formula_sum 'C2 H10 Cl2 Cr N2 O3'
_chemical_formula_weight 233.02
_space_group_IT_number 14
_symmetry_cell_setting monoclinic
_symmetry_space_group_name_Hall '-P 2yn'
_symmetry_space_group_name_H-M 'P 1 21/n 1'
_atom_type_scat_source IntTabIV
_cell_angle_alpha 90
_cell_angle_beta 114.50(3)
_cell_angle_gamma 90
_cell_formula_units_Z 4
_cell_length_a 12.157(2)
_cell_length_b 12.265(3)
_cell_length_c 6.316(2)
_cell_measurement_reflns_used 25
_cell_measurement_temperature 293
_cell_measurement_theta_max 15
_cell_measurement_theta_min 4
_cell_volume 857.0(4)
_diffrn_measurement_device 'Philips PW1100'
_diffrn_measurement_method '\w/2\q scans'
_diffrn_radiation_type MoK\a
_diffrn_radiation_wavelength 0.71073
_diffrn_reflns_av_R_equivalents 0.018
_diffrn_reflns_limit_h_max 15
_diffrn_reflns_limit_h_min -17
_diffrn_reflns_limit_k_max 17
_diffrn_reflns_limit_k_min 0
_diffrn_reflns_limit_l_max 8
_diffrn_reflns_limit_l_min 0
_diffrn_reflns_number 2104
_diffrn_reflns_theta_max 30
_diffrn_standards_decay_% <10
_diffrn_standards_interval_time 60
_diffrn_standards_number 2
_exptl_absorpt_coefficient_mu 1.915
_exptl_absorpt_correction_type none
_exptl_crystal_colour orange
_exptl_crystal_density_diffrn 1.806
_exptl_crystal_density_method none
_exptl_crystal_description prism
_exptl_crystal_size_max 0.30
_exptl_crystal_size_mid 0.26
_exptl_crystal_size_min 0.18
_refine_diff_density_max 1.183
_refine_diff_density_min -2.089
_refine_ls_extinction_method none
_refine_ls_goodness_of_fit_obs 1.138
_refine_ls_hydrogen_treatment 'H atoms see text'
_refine_ls_number_parameters 92
_refine_ls_number_reflns 1904
_refine_ls_R_factor_obs 0.070
_refine_ls_shift/esd_max 0.002
_refine_ls_structure_factor_coef F
_refine_ls_weighting_details 'w = 1/[\s^2^(F)+0.02973F^2^]'
_refine_ls_weighting_scheme calc
_refine_ls_wR_factor_obs 0.086
_reflns_number_observed 1904
_reflns_number_total 1937
_reflns_observed_criterion I>3\s(I)
_cod_data_source_file ka1153.cif
_cod_data_source_block 4
_cod_depositor_comments
;
 Adding the _atom_site_type_symbol data item.

 Antanas Vaitkus,
 2017-01-19

The following automatic conversions were performed:

'_refine_ls_weighting_scheme' value '1/[\s^2^(F)+0.02973F^2^]' was
changed to 'calc'. New tag '_refine_ls_weighting_details' was
created. The value of the new tag was set to 'w =
1/[\s^2^(F)+0.02973F^2^]'.

Automatic conversion script
Id: cif_fix_values 3143 2015-03-26 13:38:13Z robertas 
;
_cod_original_cell_volume 856.9(7)
_cod_original_sg_symbol_H-M 'P 21/n'
_cod_database_code 2005017

loop_
_symmetry_equiv_pos_as_xyz
x,y,z
1/2+x,1/2-y,1/2+z
-x,-y,-z
1/2-x,1/2+y,1/2-z

loop_
_atom_site_label
_atom_site_type_symbol
_atom_site_fract_x
_atom_site_fract_y
_atom_site_fract_z
_atom_site_U_iso_or_equiv
Cr(1) Cr 0.9775(1) -0.20000(1) 0.6476(1) .0301(3)
Cl(1) Cl 0.9415(1) -0.1374(1) 0.3007(2) .0442(6)
Cl(2) Cl 1.1114(1) -0.4013(1) 1.3093(2) .0386(5)
O(1) O 1.1214(3) -0.2185(4) 0.7901(7) .0420(13)
O(2) O 0.9101(5) -0.3156(4) 0.6185(10) .0438(18)
O(3) O 0.9298(6) -0.1109(5) 0.7758(10) .0524(25)
N(1) N 0.6333(4) -0.0334(4) 0.3279(8) .0385(16)
N(2) N 0.7947(4) 0.0806(4) 0.8048(8) .0386(15)
C(1) C 0.7254(4) 0.0553(4) 0.3752(9) .0328(17)
C(2) C 0.7322(5) 0.1310(4) 0.5663(10) .0352(19)
HN1A H 0.63330(40) -0.08470(40) 0.18900(80) ?
HN1B H 0.54490(40) 0.00250(40) 0.27750(80) ?
HN1C H 0.65540(40) -0.08170(40) 0.48310(80) ?
HN2A H 0.79700(40) 0.13860(40) 0.93520(80) ?
HN2B H 0.88590(40) 0.05830(40) 0.83460(80) ?
HN2C H 0.74580(40) 0.00870(40) 0.81510(80) ?
H1A H 0.81290(40) 0.01800(40) 0.42350(90) ?
H1B H 0.70240(40) 0.10220(40) 0.21790(90) ?
H2A H 0.78160(50) 0.20310(40) 0.55890(100) ?
H2B H 0.64150(50) 0.15360(40) 0.53940(100) ?

loop_
_geom_angle_atom_site_label_1
_geom_angle_atom_site_label_2
_geom_angle_atom_site_label_3
_geom_angle
_geom_angle_publ_flag
O(1) Cr(1) O(2) 108.8(3) yes
O(1) Cr(1) O(3) 110.4(3) yes
O(2) Cr(1) O(3) 112.6(3) yes
Cl(1) Cr(1) O(1) 109.1(2) yes
Cl(1) Cr(1) O(2) 108.3(2) yes
Cl(1) Cr(1) O(3) 107.6(2) yes
N(1) C(1) C(2) 113.4(5) yes
N(2) C(2) C(1) 112.8(4) yes

loop_
_geom_bond_atom_site_label_1
_geom_bond_atom_site_label_2
_geom_bond_distance
_geom_bond_publ_flag
Cr(1) Cl(1) 2.1880(10) yes
Cr(1) O(1) 1.617(3) yes
Cr(1) O(2) 1.609(5) yes
Cr(1) O(3) 1.605(7) yes
N(1) C(1) 1.500(7) yes
N(2) C(2) 1.510(7) yes
C(1) C(2) 1.498(8) yes
